data_4124828
loop_
_publ_author_name
'Gu, Xiao'
'Xu, Xiaomin'
'Li, Huiyan'
'Liu, Zhifeng'
'Miao, Qian'

_publ_section_title
;
 Synthesis, Molecular Packing, and Thin Film Transistors of
 Dibenzo[a,m]rubicenes.
;
_journal_issue 51
_journal_name_full 'Journal of the American Chemical Society'
_journal_page_first 16203
_journal_page_last 16208
_journal_paper_doi 10.1021/jacs.5b10687
_journal_volume 137
_journal_year 2015
_chemical_formula_sum 'C44 H34 Si2'
_chemical_formula_weight 618.89
_chemical_name_systematic
; 
 5,14-di(trimethylsilylethynyl)dibenzo[a,m]rubicene 
;
_space_group_IT_number 29
_symmetry_cell_setting orthorhombic
_symmetry_space_group_name_Hall 'P 2c -2ac'
_symmetry_space_group_name_H-M 'P c a 21'
_atom_sites_solution_hydrogens geom
_atom_sites_solution_primary direct
_atom_sites_solution_secondary difmap
_audit_creation_method SHELXL-97
_cell_angle_alpha 90.00
_cell_angle_beta 90.00
_cell_angle_gamma 90.00
_cell_formula_units_Z 4
_cell_length_a 23.848(3)
_cell_length_b 19.628(3)
_cell_length_c 7.4604(9)
_cell_measurement_reflns_used 23
_cell_measurement_temperature 296(2)
_cell_measurement_theta_max 15
_cell_measurement_theta_min 15
_cell_volume 3492.1(8)
_computing_cell_refinement 'BRUKER KAPPA APEXII DUO DIFFRACTOMETER'
_computing_data_collection 'BRUKER KAPPA APEXII DUO DIFFRACTOMETER'
_computing_data_reduction 'BRUKER KAPPA APEXII DUO DIFFRACTOMETER'
_computing_molecular_graphics 'SIEMENS SHELXTL'
_computing_publication_material 'SIEMENS SHELXTL'
_computing_structure_refinement 'SHELXL-97 (Sheldrick, 2008)'
_computing_structure_solution 'SHELXS-97 (Sheldrick, 2008)'
_diffrn_ambient_temperature 296(2)
_diffrn_measured_fraction_theta_full 0.999
_diffrn_measured_fraction_theta_max 0.999
_diffrn_measurement_device_type 'BRUKER KAPPA APEXII DUO DIFFRACTOMETER'
_diffrn_measurement_method 'PHI & OMEGA SCAN'
_diffrn_radiation_monochromator graphite
_diffrn_radiation_source 'fine-focus sealed tube'
_diffrn_radiation_type MoK\a
_diffrn_radiation_wavelength 0.71073
_diffrn_reflns_av_R_equivalents 0.1037
_diffrn_reflns_av_sigmaI/netI 0.0817
_diffrn_reflns_limit_h_max 28
_diffrn_reflns_limit_h_min -28
_diffrn_reflns_limit_k_max 23
_diffrn_reflns_limit_k_min -23
_diffrn_reflns_limit_l_max 8
_diffrn_reflns_limit_l_min -7
_diffrn_reflns_number 38515
_diffrn_reflns_theta_full 25.25
_diffrn_reflns_theta_max 25.25
_diffrn_reflns_theta_min 1.04
_exptl_absorpt_coefficient_mu 0.131
_exptl_absorpt_correction_T_max 0.7456
_exptl_absorpt_correction_T_min 0.6971
_exptl_absorpt_correction_type multi-scan
_exptl_crystal_colour red
_exptl_crystal_density_diffrn 1.177
_exptl_crystal_density_method 'not measured'
_exptl_crystal_description block
_exptl_crystal_F_000 1304
_exptl_crystal_size_max 0.40
_exptl_crystal_size_mid 0.30
_exptl_crystal_size_min 0.20
_refine_diff_density_max 0.398
_refine_diff_density_min -0.568
_refine_diff_density_rms 0.168
_refine_ls_abs_structure_details 'Flack H D (1983), Acta Cryst. A39, 876-881'
_refine_ls_abs_structure_Flack 0.2(2)
_refine_ls_extinction_coef 0.0181(13)
_refine_ls_extinction_expression Fc^*^=kFc[1+0.001xFc^2^\l^3^/sin(2\q)]^-1/4^
_refine_ls_extinction_method SHELXL
_refine_ls_goodness_of_fit_ref 0.956
_refine_ls_hydrogen_treatment riding
_refine_ls_matrix_type full
_refine_ls_number_parameters 416
_refine_ls_number_reflns 6162
_refine_ls_number_restraints 1
_refine_ls_restrained_S_all 0.956
_refine_ls_R_factor_all 0.1532
_refine_ls_R_factor_gt 0.0673
_refine_ls_shift/su_max 0.008
_refine_ls_shift/su_mean 0.000
_refine_ls_structure_factor_coef Fsqd
_refine_ls_weighting_details 'calc w=1/[\s^2^(Fo^2^)+(0.1000P)^2^+0.0000P] where P=(Fo^2^+2Fc^2^)/3'
_refine_ls_weighting_scheme calc
_refine_ls_wR_factor_gt 0.1331
_refine_ls_wR_factor_ref 0.1873
_reflns_number_gt 3216
_reflns_number_total 6162
_reflns_threshold_expression >2sigma(I)
_cod_data_source_file ja5b10687_si_003.cif
_cod_data_source_block TMS-dibenzorubicene
_cod_depositor_comments
;
The following automatic conversions were performed:

'_symmetry_cell_setting' value 'Orthorhombic' changed to
'orthorhombic' according to
/usr/data/users/saulius/crontab/automatic-downloads/current/ACS/lib/dictionaries/cif_core.dic
dictionary named 'cif_core.dic' version 2.4.2 from 2011-04-26.

Automatic conversion script
Id: cif_fix_values 4268 2015-11-12 08:31:59Z antanas 
;
_cod_original_sg_symbol_H-M Pca2(1)
_cod_database_code 4124828

loop_
_symmetry_equiv_pos_as_xyz
'x, y, z'
'-x, -y, z+1/2'
'x+1/2, -y, z'
'-x+1/2, y, z+1/2'

loop_
_atom_site_label
_atom_site_type_symbol
_atom_site_fract_x
_atom_site_fract_y
_atom_site_fract_z
_atom_site_U_iso_or_equiv
_atom_site_adp_type
_atom_site_occupancy
_atom_site_symmetry_multiplicity
_atom_site_calc_flag
_atom_site_refinement_flags
Si1 Si 0.37231(10) 0.00380(10) 0.7150(4) 0.1166(8) Uani 1 1 d .
Si2 Si 0.12692(8) 0.74982(8) 0.6200(3) 0.0819(6) Uani 1 1 d .
C1 C 0.4353(4) -0.0021(4) 0.5725(16) 0.183(5) Uani 1 1 d .
H1A H 0.4662 0.0197 0.6315 0.274 Uiso 1 1 calc R
H1B H 0.4283 0.0199 0.4599 0.274 Uiso 1 1 calc R
H1C H 0.4442 -0.0492 0.5520 0.274 Uiso 1 1 calc R
C2 C 0.3852(5) -0.0364(4) 0.9383(14) 0.199(5) Uani 1 1 d .
H2A H 0.4168 -0.0149 0.9945 0.298 Uiso 1 1 calc R
H2B H 0.3927 -0.0840 0.9226 0.298 Uiso 1 1 calc R
H2C H 0.3526 -0.0308 1.0125 0.298 Uiso 1 1 calc R
C3 C 0.3116(4) -0.0370(4) 0.6000(16) 0.190(5) Uani 1 1 d .
H3A H 0.3059 -0.0159 0.4853 0.284 Uiso 1 1 calc R
H3B H 0.2785 -0.0315 0.6718 0.284 Uiso 1 1 calc R
H3C H 0.3190 -0.0847 0.5837 0.284 Uiso 1 1 calc R
C4 C 0.3555(3) 0.0933(3) 0.7516(9) 0.0870(18) Uani 1 1 d .
C5 C 0.3419(2) 0.1512(3) 0.7791(7) 0.0719(15) Uani 1 1 d .
C6 C 0.3272(2) 0.2213(2) 0.8153(6) 0.0609(14) Uani 1 1 d .
C7 C 0.3722(2) 0.2711(3) 0.8489(7) 0.0590(13) Uani 1 1 d .
C8 C 0.4283(3) 0.2493(3) 0.8631(8) 0.0802(17) Uani 1 1 d .
H8A H 0.4377 0.2049 0.8317 0.096 Uiso 1 1 calc R
C9 C 0.4693(3) 0.2930(3) 0.9229(9) 0.0869(19) Uani 1 1 d .
H9A H 0.5063 0.2784 0.9293 0.104 Uiso 1 1 calc R
C10 C 0.4554(2) 0.3584(3) 0.9733(8) 0.0754(16) Uani 1 1 d .
H10A H 0.4827 0.3867 1.0221 0.090 Uiso 1 1 calc R
C11 C 0.4013(2) 0.3823(3) 0.9518(7) 0.0634(14) Uani 1 1 d .
H11A H 0.3926 0.4267 0.9846 0.076 Uiso 1 1 calc R
C12 C 0.3594(2) 0.3400(3) 0.8812(6) 0.0555(13) Uani 1 1 d .
C13 C 0.3017(2) 0.3642(2) 0.8561(6) 0.0506(12) Uani 1 1 d .
C14 C 0.2597(2) 0.3133(2) 0.8494(6) 0.0493(12) Uani 1 1 d .
C15 C 0.2011(2) 0.3243(2) 0.8504(6) 0.0500(12) Uani 1 1 d .
C16 C 0.1752(2) 0.2554(2) 0.8223(6) 0.0580(13) Uani 1 1 d .
C17 C 0.1203(2) 0.2350(3) 0.7941(7) 0.0674(15) Uani 1 1 d .
H17A H 0.0912 0.2665 0.7969 0.081 Uiso 1 1 calc R
C18 C 0.1095(3) 0.1667(3) 0.7615(8) 0.0837(18) Uani 1 1 d .
H18A H 0.0727 0.1525 0.7447 0.100 Uiso 1 1 calc R
C19 C 0.1518(3) 0.1200(3) 0.7537(9) 0.092(2) Uani 1 1 d .
H19A H 0.1432 0.0745 0.7323 0.110 Uiso 1 1 calc R
C20 C 0.2076(3) 0.1394(3) 0.7773(8) 0.0802(17) Uani 1 1 d .
H20A H 0.2362 0.1074 0.7712 0.096 Uiso 1 1 calc R
C21 C 0.2191(2) 0.2066(2) 0.8097(7) 0.0599(13) Uani 1 1 d .
C22 C 0.2728(2) 0.2427(2) 0.8275(6) 0.0529(12) Uani 1 1 d .
C23 C 0.28237(19) 0.4316(2) 0.8324(6) 0.0468(11) Uani 1 1 d .
C24 C 0.3080(2) 0.4982(2) 0.7857(5) 0.0513(12) Uani 1 1 d .
C25 C 0.3633(2) 0.5182(3) 0.7498(6) 0.0590(13) Uani 1 1 d .
H25A H 0.3926 0.4871 0.7592 0.071 Uiso 1 1 calc R
C26 C 0.3737(2) 0.5856(3) 0.6997(6) 0.0658(15) Uani 1 1 d .
H26A H 0.4104 0.5992 0.6772 0.079 Uiso 1 1 calc R
C27 C 0.3314(3) 0.6321(3) 0.6828(7) 0.0686(15) Uani 1 1 d .
H27A H 0.3396 0.6769 0.6522 0.082 Uiso 1 1 calc R
C28 C 0.2759(2) 0.6122(2) 0.7114(7) 0.0636(14) Uani 1 1 d .
H28A H 0.2470 0.6434 0.6962 0.076 Uiso 1 1 calc R
C29 C 0.2642(2) 0.5466(2) 0.7621(6) 0.0506(12) Uani 1 1 d .
C30 C 0.2106(2) 0.5118(2) 0.7918(6) 0.0493(12) Uani 1 1 d .
C31 C 0.1561(2) 0.5332(2) 0.7775(6) 0.0523(12) Uani 1 1 d .
C32 C 0.1118(2) 0.4853(2) 0.8305(6) 0.0529(12) Uani 1 1 d .
C33 C 0.0562(2) 0.5074(3) 0.8429(7) 0.0624(14) Uani 1 1 d .
H33A H 0.0471 0.5510 0.8034 0.075 Uiso 1 1 calc R
C34 C 0.0147(2) 0.4664(3) 0.9122(7) 0.0712(16) Uani 1 1 d .
H34A H -0.0223 0.4814 0.9154 0.085 Uiso 1 1 calc R
C35 C 0.0286(2) 0.4029(3) 0.9767(7) 0.0682(15) Uani 1 1 d .
H35A H 0.0013 0.3764 1.0321 0.082 Uiso 1 1 calc R
C36 C 0.0822(2) 0.3782(3) 0.9602(6) 0.0565(13) Uani 1 1 d .
H36A H 0.0906 0.3349 1.0030 0.068 Uiso 1 1 calc R
C37 C 0.1246(2) 0.4174(2) 0.8797(6) 0.0495(12) Uani 1 1 d .
C38 C 0.1818(2) 0.3923(2) 0.8573(6) 0.0472(11) Uani 1 1 d .
C39 C 0.2239(2) 0.4422(2) 0.8331(6) 0.0472(11) Uani 1 1 d .
C40 C 0.1419(2) 0.6018(3) 0.7260(7) 0.0587(13) Uani 1 1 d .
C41 C 0.1322(2) 0.6597(3) 0.6847(7) 0.0722(16) Uani 1 1 d .
C42 C 0.0669(3) 0.7614(3) 0.4653(13) 0.126(3) Uani 1 1 d .
H42A H 0.0329 0.7478 0.5241 0.190 Uiso 1 1 calc R
H42B H 0.0725 0.7340 0.3602 0.190 Uiso 1 1 calc R
H42C H 0.0643 0.8085 0.4314 0.190 Uiso 1 1 calc R
C43 C 0.1175(3) 0.8015(3) 0.8241(11) 0.127(3) Uani 1 1 d .
H43A H 0.1490 0.7950 0.9023 0.191 Uiso 1 1 calc R
H43B H 0.0838 0.7876 0.8844 0.191 Uiso 1 1 calc R
H43C H 0.1147 0.8487 0.7920 0.191 Uiso 1 1 calc R
C44 C 0.1939(3) 0.7750(3) 0.5153(10) 0.104(2) Uani 1 1 d .
H44A H 0.2240 0.7680 0.5989 0.157 Uiso 1 1 calc R
H44B H 0.1924 0.8223 0.4825 0.157 Uiso 1 1 calc R
H44C H 0.2003 0.7479 0.4102 0.157 Uiso 1 1 calc R

loop_
_atom_site_aniso_label
_atom_site_aniso_U_11
_atom_site_aniso_U_22
_atom_site_aniso_U_33
_atom_site_aniso_U_23
_atom_site_aniso_U_13
_atom_site_aniso_U_12
Si1 0.157(2) 0.0570(11) 0.1362(17) -0.0114(12) 0.0177(16) 0.0349(13)
Si2 0.0980(13) 0.0415(9) 0.1062(13) 0.0087(9) -0.0028(11) 0.0030(9)
C1 0.194(9) 0.138(8) 0.217(11) -0.029(8) 0.058(9) 0.076(7)
C2 0.340(15) 0.076(6) 0.181(10) 0.030(6) 0.020(9) 0.076(7)
C3 0.204(9) 0.109(7) 0.256(13) -0.076(8) -0.006(10) -0.016(7)
C4 0.108(5) 0.057(4) 0.095(4) -0.008(3) 0.011(4) 0.019(4)
C5 0.096(4) 0.053(4) 0.066(3) -0.004(3) 0.007(3) 0.013(3)
C6 0.095(4) 0.040(3) 0.047(3) 0.002(2) 0.012(3) 0.016(3)
C7 0.073(4) 0.053(3) 0.051(3) 0.003(2) 0.012(3) 0.013(3)
C8 0.087(5) 0.066(4) 0.088(4) 0.005(3) 0.017(4) 0.020(4)
C9 0.073(4) 0.084(5) 0.104(5) 0.024(4) 0.011(4) 0.023(4)
C10 0.065(4) 0.080(5) 0.081(4) 0.014(3) 0.006(3) 0.002(3)
C11 0.070(4) 0.062(4) 0.058(3) 0.004(3) 0.007(3) 0.001(3)
C12 0.066(4) 0.054(3) 0.046(3) 0.002(2) 0.007(2) 0.005(3)
C13 0.068(3) 0.039(3) 0.045(3) -0.002(2) 0.000(2) 0.008(3)
C14 0.066(3) 0.040(3) 0.042(2) 0.001(2) 0.000(3) 0.005(3)
C15 0.069(3) 0.041(3) 0.040(2) 0.002(2) -0.006(2) 0.000(3)
C16 0.082(4) 0.044(3) 0.048(3) 0.002(2) -0.008(3) -0.002(3)
C17 0.087(4) 0.050(3) 0.065(3) 0.001(3) -0.016(3) -0.012(3)
C18 0.106(5) 0.053(4) 0.093(4) 0.001(3) -0.022(4) -0.018(4)
C19 0.129(6) 0.046(4) 0.101(5) 0.001(3) -0.023(4) -0.019(4)
C20 0.117(5) 0.048(4) 0.076(4) -0.006(3) -0.004(3) -0.001(4)
C21 0.084(4) 0.038(3) 0.057(3) -0.002(2) -0.003(3) 0.001(3)
C22 0.073(4) 0.042(3) 0.044(2) 0.001(2) 0.003(2) 0.007(3)
C23 0.057(3) 0.045(3) 0.038(2) -0.002(2) 0.002(2) -0.001(2)
C24 0.069(4) 0.044(3) 0.042(2) -0.006(2) 0.005(2) -0.002(3)
C25 0.067(4) 0.058(3) 0.052(3) -0.005(3) 0.005(3) -0.006(3)
C26 0.077(4) 0.056(3) 0.064(3) -0.006(3) 0.010(3) -0.007(3)
C27 0.092(5) 0.042(3) 0.071(3) 0.005(3) 0.011(3) -0.012(3)
C28 0.079(4) 0.044(3) 0.067(3) 0.000(3) 0.006(3) -0.001(3)
C29 0.071(4) 0.038(3) 0.044(2) -0.003(2) 0.004(2) -0.004(3)
C30 0.063(3) 0.042(3) 0.043(2) 0.001(2) 0.002(2) 0.002(3)
C31 0.075(4) 0.036(3) 0.046(3) -0.003(2) 0.001(2) 0.004(3)
C32 0.063(3) 0.050(3) 0.045(3) -0.004(2) -0.006(2) 0.007(3)
C33 0.074(4) 0.050(3) 0.063(3) -0.004(3) -0.009(3) 0.007(3)
C34 0.062(4) 0.069(4) 0.083(4) 0.000(3) -0.008(3) 0.001(3)
C35 0.069(4) 0.068(4) 0.068(3) 0.000(3) -0.004(3) -0.008(3)
C36 0.062(3) 0.050(3) 0.057(3) 0.002(3) -0.006(3) -0.006(3)
C37 0.062(3) 0.044(3) 0.042(2) -0.001(2) -0.011(2) -0.002(3)
C38 0.065(3) 0.039(3) 0.038(2) 0.002(2) -0.002(2) 0.001(3)
C39 0.064(3) 0.040(3) 0.038(2) -0.001(2) -0.003(2) 0.005(2)
C40 0.071(4) 0.045(3) 0.060(3) 0.004(3) 0.000(3) 0.008(3)
C41 0.091(4) 0.052(3) 0.073(4) 0.003(3) -0.006(3) 0.004(3)
C42 0.129(6) 0.073(5) 0.177(8) 0.040(5) -0.045(6) -0.001(4)
C43 0.174(7) 0.067(5) 0.141(6) -0.019(5) 0.025(6) -0.011(5)
C44 0.114(5) 0.061(4) 0.139(6) 0.015(4) 0.004(5) -0.008(4)

loop_
_atom_type_symbol
_atom_type_description
_atom_type_scat_dispersion_real
_atom_type_scat_dispersion_imag
_atom_type_scat_source
C C 0.0033 0.0016 'International Tables Vol C Tables 4.2.6.8 and 6.1.1.4'
H H 0.0000 0.0000 'International Tables Vol C Tables 4.2.6.8 and 6.1.1.4'
Si Si 0.0817 0.0704 'International Tables Vol C Tables 4.2.6.8 and 6.1.1.4'

loop_
_geom_angle_atom_site_label_1
_geom_angle_atom_site_label_2
_geom_angle_atom_site_label_3
_geom_angle
C4 Si1 C1 109.1(4)
C4 Si1 C3 108.2(4)
C1 Si1 C3 109.9(6)
C4 Si1 C2 108.0(4)
C1 Si1 C2 110.7(5)
C3 Si1 C2 110.9(5)
C41 Si2 C43 108.7(3)
C41 Si2 C44 108.0(3)
C43 Si2 C44 107.9(3)
C41 Si2 C42 109.6(3)
C43 Si2 C42 110.6(4)
C44 Si2 C42 111.8(4)
C5 C4 Si1 176.7(6)
C4 C5 C6 178.1(7)
C22 C6 C5 122.3(5)
C22 C6 C7 118.5(4)
C5 C6 C7 119.2(5)
C12 C7 C8 119.0(5)
C12 C7 C6 120.6(5)
C8 C7 C6 120.2(5)
C9 C8 C7 120.7(5)
C8 C9 C10 119.9(6)
C9 C10 C11 120.5(6)
C10 C11 C12 120.6(5)
C11 C12 C7 118.5(5)
C11 C12 C13 121.7(5)
C7 C12 C13 119.5(5)
C23 C13 C14 115.2(4)
C23 C13 C12 128.7(4)
C14 C13 C12 116.1(4)
C15 C14 C13 126.3(4)
C15 C14 C22 111.4(4)
C13 C14 C22 122.3(4)
C38 C15 C14 117.8(4)
C38 C15 C16 136.2(4)
C14 C15 C16 105.6(4)
C17 C16 C21 119.4(5)
C17 C16 C15 132.1(5)
C21 C16 C15 108.2(4)
C16 C17 C18 118.8(5)
C19 C18 C17 121.4(6)
C18 C19 C20 121.0(6)
C21 C20 C19 118.5(6)
C20 C21 C16 120.8(5)
C20 C21 C22 131.0(5)
C16 C21 C22 108.1(4)
C6 C22 C14 120.8(4)
C6 C22 C21 132.3(4)
C14 C22 C21 106.7(4)
C39 C23 C13 117.4(4)
C39 C23 C24 106.1(4)
C13 C23 C24 136.1(4)
C25 C24 C29 118.7(4)
C25 C24 C23 132.7(5)
C29 C24 C23 108.4(4)
C26 C25 C24 118.8(5)
C27 C26 C25 121.8(5)
C26 C27 C28 120.0(5)
C29 C28 C27 119.8(5)
C28 C29 C24 120.8(5)
C28 C29 C30 131.0(5)
C24 C29 C30 108.1(4)
C31 C30 C39 121.1(4)
C31 C30 C29 132.3(4)
C39 C30 C29 106.5(4)
C30 C31 C40 122.0(5)
C30 C31 C32 117.8(4)
C40 C31 C32 120.0(4)
C33 C32 C37 118.7(5)
C33 C32 C31 120.1(4)
C37 C32 C31 121.1(4)
C34 C33 C32 121.7(5)
C35 C34 C33 119.2(5)
C36 C35 C34 120.8(5)
C35 C36 C37 121.1(5)
C36 C37 C32 118.0(4)
C36 C37 C38 122.5(4)
C32 C37 C38 119.3(4)
C39 C38 C15 114.7(4)
C39 C38 C37 116.4(4)
C15 C38 C37 128.8(4)
C23 C39 C38 126.9(4)
C23 C39 C30 110.9(4)
C38 C39 C30 122.0(4)
C41 C40 C31 177.4(6)
C40 C41 Si2 172.8(5)

loop_
_geom_bond_atom_site_label_1
_geom_bond_atom_site_label_2
_geom_bond_distance
Si1 C4 1.823(6)
Si1 C1 1.844(9)
Si1 C3 1.865(9)
Si1 C2 1.868(10)
Si2 C41 1.838(6)
Si2 C43 1.844(7)
Si2 C44 1.846(6)
Si2 C42 1.852(7)
C4 C5 1.199(7)
C5 C6 1.445(7)
C6 C22 1.368(6)
C6 C7 1.472(7)
C7 C12 1.408(7)
C7 C8 1.408(7)
C8 C9 1.375(8)
C9 C10 1.378(7)
C10 C11 1.384(7)
C11 C12 1.401(6)
C12 C13 1.467(6)
C13 C23 1.411(6)
C13 C14 1.415(6)
C14 C15 1.414(6)
C14 C22 1.431(6)
C15 C38 1.413(6)
C15 C16 1.502(6)
C16 C17 1.385(7)
C16 C21 1.423(6)
C17 C18 1.386(7)
C18 C19 1.364(8)
C19 C20 1.395(7)
C20 C21 1.369(6)
C21 C22 1.469(6)
C23 C39 1.410(6)
C23 C24 1.486(6)
C24 C25 1.402(6)
C24 C29 1.421(6)
C25 C26 1.398(7)
C26 C27 1.365(7)
C27 C28 1.396(6)
C28 C29 1.372(6)
C29 C30 1.466(6)
C30 C31 1.370(6)
C30 C39 1.437(6)
C31 C40 1.440(6)
C31 C32 1.469(6)
C32 C33 1.398(6)
C32 C37 1.416(6)
C33 C34 1.377(7)
C34 C35 1.376(7)
C35 C36 1.373(6)
C36 C37 1.405(6)
C37 C38 1.459(6)
C38 C39 1.413(6)
C40 C41 1.201(7)
